data_2310942
loop_
_publ_author_name
'Sands, D.E.'
'Zalkin, A.'
'Elson, R.E.'

_publ_section_title
;
 The crystal structure of Nb O Cl3
;
_journal_name_full 'Acta Crystallographica (1,1948-23,1967)'
_journal_page_first 21
_journal_page_last 23
_journal_volume 12
_journal_year 1959
_chemical_formula_sum 'Cl3 Nb O'
_chemical_name_systematic 'Nb O Cl3'
_space_group_IT_number 136
_symmetry_space_group_name_Hall '-P 4n 2n'
_symmetry_space_group_name_H-M 'P 42/m n m'
_cell_angle_alpha 90
_cell_angle_beta 90
_cell_angle_gamma 90
_cell_formula_units_Z 4
_cell_length_a 10.87
_cell_length_b 10.87
_cell_length_c 3.96
_cell_volume 467.901
_citation_journal_id_ASTM ACCRA9
_cod_data_source_file Sands_ACCRA9_1959_1357.cif
_cod_data_source_block Cl3Nb1O1
_cod_original_cell_volume 467.9013
_cod_original_formula_sum 'Cl3 Nb1 O1'
_cod_database_code 2310942

loop_
_symmetry_equiv_pos_as_xyz
x,y,z
-y+1/2,x+1/2,z+1/2
-x,-y,z
y+1/2,-x+1/2,z+1/2
x+1/2,-y+1/2,-z+1/2
y,x,-z
-x+1/2,y+1/2,-z+1/2
-y,-x,-z
-x,-y,-z
y-1/2,-x-1/2,-z-1/2
x,y,-z
-y-1/2,x-1/2,-z-1/2
-x-1/2,y-1/2,z-1/2
-y,-x,z
x-1/2,-y-1/2,z-1/2
y,x,z

loop_
_atom_site_label
_atom_site_type_symbol
_atom_site_fract_x
_atom_site_fract_y
_atom_site_fract_z
_atom_site_occupancy
_atom_site_U_iso_or_equiv
Nb1 Nb+5 0.127 0.127 0 1 0.0
Cl2 Cl-1 0.331 0.105 0 1 0.0
Cl1 Cl-1 0.104 0.896 0 1 0.0
O1 O-2 0.385 0.615 0 1 0.0
